data_7225041
loop_
_publ_author_name
'Karjalainen, Minna M.'
'Sanchez-Perez, Clara'
'Rautiainen, J. Mikko'
'Oilunkaniemi, Raija'
'Laitinen, Risto S.'

_publ_section_title
;
 Chalcogen--chalcogen secondary bonding interactions in
 trichalcogenaferrocenophanes
;
_journal_issue 24
_journal_name_full CrystEngComm
_journal_page_first 4538
_journal_paper_doi 10.1039/C6CE00451B
_journal_volume 18
_journal_year 2016
_chemical_formula_sum 'C10 H8 Fe S Te2'
_chemical_formula_weight 471.27
_chemical_name_systematic
;
1,3-ditellura-2-thiaferrocenophane
;
_chemical_properties_physical 'Air-sensitive, Moisture-sensitive'
_space_group_crystal_system orthorhombic
_space_group_IT_number 61
_space_group_name_Hall '-P 2ac 2ab'
_space_group_name_H-M_alt 'P b c a'
_symmetry_space_group_name_Hall '-P 2ac 2ab'
_symmetry_space_group_name_H-M 'P b c a'
_atom_sites_solution_hydrogens geom
_atom_sites_solution_primary direct
_atom_sites_solution_secondary difmap
_audit_creation_method SHELXL-2013
_audit_update_record
;
2016-02-24 deposited with the CCDC.
2016-04-29 downloaded from the CCDC.
;
_cell_angle_alpha 90
_cell_angle_beta 90
_cell_angle_gamma 90
_cell_formula_units_Z 8
_cell_length_a 13.514(3)
_cell_length_b 10.494(2)
_cell_length_c 16.226(3)
_cell_measurement_reflns_used 1465
_cell_measurement_temperature 293(2)
_cell_measurement_theta_max 25.983
_cell_measurement_theta_min 2.928
_cell_volume 2301.1(8)
_computing_cell_refinement 'DENZO-SMN (Otwinowski & Minor, 1997)'
_computing_data_reduction 'DENZO-SMN (Otwinowski & Minor, 1997)'
_computing_molecular_graphics 'DIAMOND (Brandenburg, 2006)'
_computing_publication_material 'WinGX (Farrugia, 1999)'
_computing_structure_refinement 'SHELXL-2013 (Sheldrick, 2013)'
_computing_structure_solution 'SHELXS-2013 (Sheldrick, 2013)'
_diffrn_ambient_temperature 293(2)
_diffrn_measured_fraction_theta_full 0.999
_diffrn_measured_fraction_theta_max 0.998
_diffrn_measurement_device_type 'Bruker Nonius Kappaccd'
_diffrn_measurement_method '\f scans, and \w scans with \k offsets'
_diffrn_radiation_type MoK\a
_diffrn_radiation_wavelength 0.71073
_diffrn_reflns_av_R_equivalents 0.1524
_diffrn_reflns_av_unetI/netI 0.0937
_diffrn_reflns_Laue_measured_fraction_full 0.999
_diffrn_reflns_Laue_measured_fraction_max 0.998
_diffrn_reflns_limit_h_max 15
_diffrn_reflns_limit_h_min -16
_diffrn_reflns_limit_k_max 12
_diffrn_reflns_limit_k_min -12
_diffrn_reflns_limit_l_max 19
_diffrn_reflns_limit_l_min -18
_diffrn_reflns_number 12766
_diffrn_reflns_point_group_measured_fraction_full 0.999
_diffrn_reflns_point_group_measured_fraction_max 0.998
_diffrn_reflns_theta_full 25.242
_diffrn_reflns_theta_max 25.983
_diffrn_reflns_theta_min 2.928
_diffrn_source 'fine-focus sealed tube'
_exptl_absorpt_coefficient_mu 6.418
_exptl_absorpt_correction_T_max 0.91746
_exptl_absorpt_correction_T_min 0.68986
_exptl_absorpt_correction_type multi-scan
_exptl_absorpt_process_details 'XPREP in SHELXTL (Sheldrick 2008)'
_exptl_crystal_colour red
_exptl_crystal_density_diffrn 2.721
_exptl_crystal_description needle
_exptl_crystal_F_000 1712
_exptl_crystal_recrystallization_method 'Re-crystallisation from solvent: Hexane/Dichloromethane'
_exptl_crystal_size_max 0.10
_exptl_crystal_size_mid 0.05
_exptl_crystal_size_min 0.02
_refine_diff_density_max 1.028
_refine_diff_density_min -0.959
_refine_diff_density_rms 0.229
_refine_ls_extinction_coef 0.00020(6)
_refine_ls_extinction_expression Fc^*^=kFc[1+0.001xFc^2^\l^3^/sin(2\q)]^-1/4^
_refine_ls_extinction_method SHELXL
_refine_ls_goodness_of_fit_ref 1.168
_refine_ls_hydrogen_treatment constr
_refine_ls_matrix_type full
_refine_ls_number_parameters 128
_refine_ls_number_reflns 2250
_refine_ls_number_restraints 0
_refine_ls_restrained_S_all 1.168
_refine_ls_R_factor_all 0.1264
_refine_ls_R_factor_gt 0.0683
_refine_ls_shift/su_max 0.001
_refine_ls_shift/su_mean 0.000
_refine_ls_structure_factor_coef Fsqd
_refine_ls_weighting_details 'w=1/[\s^2^(Fo^2^)+17.8436P] where P=(Fo^2^+2Fc^2^)/3'
_refine_ls_weighting_scheme calc
_refine_ls_wR_factor_gt 0.0819
_refine_ls_wR_factor_ref 0.0933
_reflns_Friedel_coverage 0.000
_reflns_number_gt 1465
_reflns_number_total 2250
_reflns_threshold_expression 'I > 2\s(I)'
_cod_data_source_file c6ce00451b2.cif
_cod_data_source_block shelx
_cod_depositor_comments 'Adding full bibliography for 7225038--7225041.cif.'
_cod_original_cell_volume 2301.2(8)
_cod_database_code 7225041
_shelx_space_group_comment
;
The symmetry employed for this shelxl refinement is uniquely defined
by the following loop, which should always be used as a source of
symmetry information in preference to the above space-group names.
They are only intended as comments.
;
_shelxl_version_number 2013-4

loop_
_space_group_symop_operation_xyz
'x, y, z'
'-x+1/2, -y, z+1/2'
'-x, y+1/2, -z+1/2'
'x+1/2, -y+1/2, -z'
'-x, -y, -z'
'x-1/2, y, -z-1/2'
'x, -y-1/2, z-1/2'
'-x-1/2, y-1/2, z'

loop_
_atom_site_label
_atom_site_type_symbol
_atom_site_fract_x
_atom_site_fract_y
_atom_site_fract_z
_atom_site_U_iso_or_equiv
_atom_site_adp_type
_atom_site_occupancy
_atom_site_site_symmetry_order
_atom_site_calc_flag
_atom_site_refinement_flags_posn
_atom_site_refinement_flags_adp
Te1 Te 0.98171(6) 0.18784(7) 0.48400(4) 0.0352(3) Uani 1 1 d . .
Te2 Te 1.22982(6) 0.36126(8) 0.46116(5) 0.0414(3) Uani 1 1 d . .
Fe1 Fe 1.10938(11) 0.32077(15) 0.66815(9) 0.0253(4) Uani 1 1 d . .
S1 S 1.1540(2) 0.1533(3) 0.45345(19) 0.0409(8) Uani 1 1 d . .
C11 C 1.0047(8) 0.2123(10) 0.6115(6) 0.029(3) Uani 1 1 d . .
C12 C 1.0630(8) 0.1357(11) 0.6646(7) 0.037(3) Uani 1 1 d . .
H12 H 1.1006 0.0652 0.6495 0.044 Uiso 1 1 calc R U
C13 C 1.0534(9) 0.1864(14) 0.7443(7) 0.049(4) Uani 1 1 d . .
H13 H 1.0844 0.1554 0.7913 0.058 Uiso 1 1 calc R U
C14 C 0.9890(9) 0.2920(14) 0.7414(7) 0.048(4) Uani 1 1 d . .
H14 H 0.9695 0.3419 0.7859 0.057 Uiso 1 1 calc R U
C15 C 0.9595(8) 0.3083(12) 0.6583(7) 0.041(3) Uani 1 1 d . .
H15 H 0.9176 0.3714 0.6384 0.049 Uiso 1 1 calc R U
C21 C 1.2109(8) 0.3931(11) 0.5885(6) 0.033(3) Uani 1 1 d . .
C22 C 1.2590(7) 0.3271(11) 0.6528(6) 0.028(3) Uani 1 1 d . .
H22 H 1.3014 0.2578 0.6471 0.034 Uiso 1 1 calc R U
C23 C 1.2308(8) 0.3862(11) 0.7281(7) 0.036(3) Uani 1 1 d . .
H23 H 1.2512 0.3622 0.7806 0.043 Uiso 1 1 calc R U
C24 C 1.1667(9) 0.4873(11) 0.7090(8) 0.043(3) Uani 1 1 d . .
H24 H 1.1374 0.5417 0.7470 0.052 Uiso 1 1 calc R U
C25 C 1.1541(9) 0.4930(11) 0.6234(8) 0.039(3) Uani 1 1 d . .
H25 H 1.1156 0.5515 0.5948 0.047 Uiso 1 1 calc R U

loop_
_atom_site_aniso_label
_atom_site_aniso_U_11
_atom_site_aniso_U_22
_atom_site_aniso_U_33
_atom_site_aniso_U_23
_atom_site_aniso_U_13
_atom_site_aniso_U_12
Te1 0.0349(5) 0.0396(5) 0.0312(4) -0.0010(4) -0.0084(4) 0.0002(4)
Te2 0.0363(5) 0.0591(6) 0.0288(4) 0.0059(4) 0.0046(4) -0.0070(4)
Fe1 0.0205(8) 0.0302(9) 0.0253(8) -0.0001(8) -0.0001(7) 0.0004(8)
S1 0.0396(19) 0.045(2) 0.0379(16) -0.0064(15) 0.0040(14) 0.0069(16)
C11 0.027(7) 0.026(6) 0.032(6) -0.003(5) 0.001(5) -0.001(5)
C12 0.033(7) 0.039(7) 0.039(7) -0.002(6) -0.006(6) 0.000(6)
C13 0.041(8) 0.073(10) 0.032(7) 0.018(7) -0.010(6) -0.028(8)
C14 0.028(7) 0.089(11) 0.026(6) -0.002(7) 0.004(5) -0.014(8)
C15 0.017(6) 0.049(8) 0.056(8) -0.006(7) 0.010(5) -0.008(6)
C21 0.023(7) 0.048(8) 0.028(6) 0.004(6) -0.007(5) -0.004(6)
C22 0.013(6) 0.036(7) 0.037(6) 0.000(5) -0.001(5) -0.002(5)
C23 0.021(7) 0.050(8) 0.037(6) -0.003(6) -0.007(6) -0.008(6)
C24 0.043(8) 0.029(7) 0.057(9) -0.021(6) 0.004(6) 0.003(6)
C25 0.033(8) 0.031(7) 0.052(8) -0.005(6) -0.001(6) 0.002(6)

loop_
_atom_type_symbol
_atom_type_description
_atom_type_scat_dispersion_real
_atom_type_scat_dispersion_imag
_atom_type_scat_source
C C 0.0033 0.0016 'International Tables Vol C Tables 4.2.6.8 and 6.1.1.4'
H H 0.0000 0.0000 'International Tables Vol C Tables 4.2.6.8 and 6.1.1.4'
S S 0.1246 0.1234 'International Tables Vol C Tables 4.2.6.8 and 6.1.1.4'
Fe Fe 0.3463 0.8444 'International Tables Vol C Tables 4.2.6.8 and 6.1.1.4'
Te Te -0.5308 1.6751 'International Tables Vol C Tables 4.2.6.8 and 6.1.1.4'

loop_
_geom_angle_atom_site_label_1
_geom_angle_atom_site_label_2
_geom_angle_atom_site_label_3
_geom_angle
C11 Te1 S1 94.5(3)
C21 Te2 S1 98.2(3)
C13 Fe1 C24 123.1(5)
C13 Fe1 C23 104.3(5)
C24 Fe1 C23 40.6(4)
C13 Fe1 C21 154.4(6)
C24 Fe1 C21 68.1(5)
C23 Fe1 C21 68.4(4)
C13 Fe1 C11 68.0(4)
C24 Fe1 C11 153.8(5)
C23 Fe1 C11 165.6(5)
C21 Fe1 C11 113.1(4)
C13 Fe1 C15 68.3(5)
C24 Fe1 C15 117.5(5)
C23 Fe1 C15 149.8(5)
C21 Fe1 C15 130.3(5)
C11 Fe1 C15 40.3(4)
C13 Fe1 C14 40.6(5)
C24 Fe1 C14 104.1(5)
C23 Fe1 C14 114.6(4)
C21 Fe1 C14 164.9(5)
C11 Fe1 C14 68.0(4)
C15 Fe1 C14 40.7(5)
C13 Fe1 C22 118.0(5)
C24 Fe1 C22 68.4(5)
C23 Fe1 C22 40.9(4)
C21 Fe1 C22 40.6(4)
C11 Fe1 C22 130.8(4)
C15 Fe1 C22 168.4(4)
C14 Fe1 C22 150.2(4)
C13 Fe1 C25 161.2(5)
C24 Fe1 C25 40.3(4)
C23 Fe1 C25 68.3(5)
C21 Fe1 C25 40.7(4)
C11 Fe1 C25 122.8(5)
C15 Fe1 C25 108.9(5)
C14 Fe1 C25 125.2(5)
C22 Fe1 C25 68.5(5)
C13 Fe1 C12 40.4(5)
C24 Fe1 C12 161.5(5)
C23 Fe1 C12 125.7(5)
C21 Fe1 C12 123.0(5)
C11 Fe1 C12 40.7(4)
C15 Fe1 C12 68.4(5)
C14 Fe1 C12 68.3(5)
C22 Fe1 C12 109.4(5)
C25 Fe1 C12 157.5(5)
Te1 S1 Te2 105.31(12)
C15 C11 C12 108.7(10)
C15 C11 Fe1 69.9(6)
C12 C11 Fe1 69.9(6)
C15 C11 Te1 123.7(8)
C12 C11 Te1 127.5(8)
Fe1 C11 Te1 127.8(5)
C13 C12 C11 107.0(11)
C13 C12 Fe1 69.0(7)
C11 C12 Fe1 69.4(6)
C13 C12 H12 126.5
C11 C12 H12 126.5
Fe1 C12 H12 126.6
C12 C13 C14 108.9(11)
C12 C13 Fe1 70.5(7)
C14 C13 Fe1 70.3(7)
C12 C13 H13 125.5
C14 C13 H13 125.5
Fe1 C13 H13 125.3
C13 C14 C15 107.5(11)
C13 C14 Fe1 69.1(7)
C15 C14 Fe1 69.6(6)
C13 C14 H14 126.2
C15 C14 H14 126.2
Fe1 C14 H14 126.6
C11 C15 C14 107.8(11)
C11 C15 Fe1 69.8(6)
C14 C15 Fe1 69.7(7)
C11 C15 H15 126.1
C14 C15 H15 126.1
Fe1 C15 H15 126.0
C22 C21 C25 108.5(10)
C22 C21 Fe1 70.0(6)
C25 C21 Fe1 69.9(7)
C22 C21 Te2 126.2(9)
C25 C21 Te2 125.0(9)
Fe1 C21 Te2 130.2(6)
C21 C22 C23 107.3(10)
C21 C22 Fe1 69.5(6)
C23 C22 Fe1 69.1(6)
C21 C22 H22 126.3
C23 C22 H22 126.3
Fe1 C22 H22 126.6
C24 C23 C22 107.8(10)
C24 C23 Fe1 69.6(7)
C22 C23 Fe1 70.0(6)
C24 C23 H23 126.1
C22 C23 H23 126.1
Fe1 C23 H23 125.9
C25 C24 C23 109.1(10)
C25 C24 Fe1 70.5(7)
C23 C24 Fe1 69.9(6)
C25 C24 H24 125.5
C23 C24 H24 125.5
Fe1 C24 H24 125.8
C24 C25 C21 107.4(11)
C24 C25 Fe1 69.2(7)
C21 C25 Fe1 69.3(7)
C24 C25 H25 126.3
C21 C25 H25 126.3
Fe1 C25 H25 126.7

loop_
_geom_bond_atom_site_label_1
_geom_bond_atom_site_label_2
_geom_bond_distance
Te1 C11 2.108(10)
Te1 S1 2.407(3)
Te2 C21 2.109(11)
Te2 S1 2.414(3)
Fe1 C13 2.021(12)
Fe1 C24 2.023(11)
Fe1 C23 2.027(11)
Fe1 C21 2.032(11)
Fe1 C11 2.036(10)
Fe1 C15 2.036(11)
Fe1 C14 2.036(12)
Fe1 C22 2.039(10)
Fe1 C25 2.039(12)
Fe1 C12 2.041(12)
C11 C15 1.402(15)
C11 C12 1.418(15)
C12 C13 1.404(16)
C12 H12 0.9300
C13 C14 1.409(17)
C13 H13 0.9300
C14 C15 1.415(16)
C14 H14 0.9300
C15 H15 0.9300
C21 C22 1.411(14)
C21 C25 1.417(16)
C22 C23 1.421(15)
C22 H22 0.9300
C23 C24 1.404(15)
C23 H23 0.9300
C24 C25 1.400(16)
C24 H24 0.9300
C25 H25 0.9300

loop_
_geom_torsion_atom_site_label_1
_geom_torsion_atom_site_label_2
_geom_torsion_atom_site_label_3
_geom_torsion_atom_site_label_4
_geom_torsion
C15 C11 C12 C13 -0.3(13)
Fe1 C11 C12 C13 59.0(8)
Te1 C11 C12 C13 -178.1(8)
C15 C11 C12 Fe1 -59.3(8)
Te1 C11 C12 Fe1 122.8(8)
C11 C12 C13 C14 0.7(13)
Fe1 C12 C13 C14 60.0(8)
C11 C12 C13 Fe1 -59.3(8)
C12 C13 C14 C15 -0.9(13)
Fe1 C13 C14 C15 59.3(8)
C12 C13 C14 Fe1 -60.2(8)
C12 C11 C15 C14 -0.3(13)
Fe1 C11 C15 C14 -59.6(8)
Te1 C11 C15 C14 177.7(8)
C12 C11 C15 Fe1 59.3(8)
Te1 C11 C15 Fe1 -122.8(8)
C13 C14 C15 C11 0.7(13)
Fe1 C14 C15 C11 59.7(8)
C13 C14 C15 Fe1 -58.9(8)
C25 C21 C22 C23 0.5(12)
Fe1 C21 C22 C23 -59.0(7)
Te2 C21 C22 C23 175.2(8)
C25 C21 C22 Fe1 59.5(8)
Te2 C21 C22 Fe1 -125.8(9)
C21 C22 C23 C24 -0.3(12)
Fe1 C22 C23 C24 -59.5(8)
C21 C22 C23 Fe1 59.2(7)
C22 C23 C24 C25 0.0(13)
Fe1 C23 C24 C25 -59.8(8)
C22 C23 C24 Fe1 59.8(7)
C23 C24 C25 C21 0.3(13)
Fe1 C24 C25 C21 -59.1(8)
C23 C24 C25 Fe1 59.4(8)
C22 C21 C25 C24 -0.5(13)
Fe1 C21 C25 C24 59.0(8)
Te2 C21 C25 C24 -175.3(8)
C22 C21 C25 Fe1 -59.6(8)
Te2 C21 C25 Fe1 125.7(8)
